data_1528182
loop_
_publ_author_name
'Waterstrat, R.M.'
'Manuszewski, R.C.'

_publ_section_title
;
 The vanadium-ruthenium constitution diagram
;
_journal_name_full 'Journal of the Less-Common Metals'
_journal_page_first 151
_journal_page_last 158
_journal_volume 48
_journal_year 1976
_chemical_formula_sum 'Ru V'
_space_group_IT_number 123
_symmetry_space_group_name_Hall '-P 4 2'
_symmetry_space_group_name_H-M 'P 4/m m m'
_cell_angle_alpha 90
_cell_angle_beta 90
_cell_angle_gamma 90
_cell_formula_units_Z 1
_cell_length_a 2.944
_cell_length_b 2.944
_cell_length_c 3.126
_cell_volume 27.093
_citation_journal_id_ASTM JCOMAH
_cod_data_source_file Waterstrat_JCOMAH_1976_10.cif
_cod_data_source_block Ru1V1
_cod_original_cell_volume 27.09347
_cod_original_formula_sum 'Ru1 V1'
_cod_database_code 1528182

loop_
_symmetry_equiv_pos_as_xyz
x,y,z
-y,x,z
-x,-y,z
y,-x,z
x,-y,-z
y,x,-z
-x,y,-z
-y,-x,-z
-x,-y,-z
y,-x,-z
x,y,-z
-y,x,-z
-x,y,z
-y,-x,z
x,-y,z
y,x,z

loop_
_atom_site_label
_atom_site_type_symbol
_atom_site_fract_x
_atom_site_fract_y
_atom_site_fract_z
_atom_site_occupancy
_atom_site_U_iso_or_equiv
V1 V 0.5 0.5 0.5 1 0.0
Ru1 Ru 0 0 0 1 0.0
